data_7714674
loop_
_publ_author_name
'Atta, Sayan'
'Mandal, Amit'
'Saha, Rahul'
'Majumdar, Amit'

_publ_section_title
;
 Reduction of nitrite to nitric oxide and generation of reactive chalcogen
 species by mononuclear Fe(II) and Zn(II) complexes of thiolate and
 selenolate.
;
_journal_issue 3
_journal_name_full 'Dalton transactions (Cambridge, England : 2003)'
_journal_page_first 949
_journal_page_last 965
_journal_paper_doi 10.1039/d3dt03768a
_journal_volume 53
_journal_year 2024
_chemical_formula_moiety 'C27 H25 N3 O2 S Zn'
_chemical_formula_sum 'C27 H25 N3 O2 S Zn'
_chemical_formula_weight 520.93
_space_group_crystal_system orthorhombic
_space_group_IT_number 29
_space_group_name_Hall 'P 2c -2ac'
_space_group_name_H-M_alt 'P c a 21'
_atom_sites_solution_hydrogens geom
_audit_creation_date 2022-07-19
_audit_creation_method
;
Olex2 1.2
(compiled 2018.05.29 svn.r3508 for OlexSys, GUI svn.r5506)
;
_audit_update_record
;
2022-07-21 deposited with the CCDC.	2023-12-11 downloaded from the CCDC.
;
_cell_angle_alpha 90
_cell_angle_beta 90
_cell_angle_gamma 90
_cell_formula_units_Z 4
_cell_length_a 19.047(6)
_cell_length_b 12.115(4)
_cell_length_c 10.586(4)
_cell_measurement_reflns_used 6655
_cell_measurement_temperature 273(2)
_cell_measurement_theta_max 21.44
_cell_measurement_theta_min 2.72
_cell_volume 2442.8(14)
_computing_cell_refinement 'SAINT V8.38A (?, 2016)'
_computing_data_reduction 'SAINT V8.38A (?, 2016)'
_computing_molecular_graphics 'Olex2 (Dolomanov et al., 2009)'
_computing_publication_material 'Olex2 (Dolomanov et al., 2009)'
_computing_structure_refinement 'ShelXL (Sheldrick, 2015)'
_computing_structure_solution 'ShelXT (Sheldrick, 2015)'
_diffrn_ambient_temperature 273.15
_diffrn_measured_fraction_theta_full 1.000
_diffrn_measured_fraction_theta_max 1.000
_diffrn_measurement_device_type 'Bruker D8VENTURE with PHOTON II Detector'
_diffrn_measurement_method 'phi, omega and kappa scan'
_diffrn_radiation_probe x-ray
_diffrn_radiation_type MoK\a
_diffrn_radiation_wavelength 0.71073
_diffrn_reflns_av_R_equivalents 0.0690
_diffrn_reflns_av_unetI/netI 0.0461
_diffrn_reflns_Laue_measured_fraction_full 1.000
_diffrn_reflns_Laue_measured_fraction_max 1.000
_diffrn_reflns_limit_h_max 23
_diffrn_reflns_limit_h_min -23
_diffrn_reflns_limit_k_max 14
_diffrn_reflns_limit_k_min -14
_diffrn_reflns_limit_l_max 12
_diffrn_reflns_limit_l_min -12
_diffrn_reflns_number 38165
_diffrn_reflns_point_group_measured_fraction_full 1.000
_diffrn_reflns_point_group_measured_fraction_max 0.999
_diffrn_reflns_theta_full 25.242
_diffrn_reflns_theta_max 25.889
_diffrn_reflns_theta_min 1.992
_diffrn_source_type Micro-focus
_diffrn_standards_number 0
_exptl_absorpt_coefficient_mu 1.120
_exptl_absorpt_correction_T_max 0.7453
_exptl_absorpt_correction_T_min 0.5752
_exptl_absorpt_correction_type multi-scan
_exptl_absorpt_process_details
;
SADABS-2016/2 (Bruker,2016/2) was used for absorption correction.
wR2(int) was 0.1451 before and 0.0584 after correction.
The Ratio of minimum to maximum transmission is 0.7718.
The \l/2 correction factor is Not present.
;
_exptl_crystal_colour colorless
_exptl_crystal_density_diffrn 1.417
_exptl_crystal_density_method 'not measured'
_exptl_crystal_description block
_exptl_crystal_F_000 1080
_exptl_crystal_size_max 0.22
_exptl_crystal_size_mid 0.2
_exptl_crystal_size_min 0.18
_refine_diff_density_max 0.295
_refine_diff_density_min -0.229
_refine_diff_density_rms 0.043
_refine_ls_abs_structure_details
;
 Refined as an inversion twin.
;
_refine_ls_abs_structure_Flack 0.010(15)
_refine_ls_extinction_method none
_refine_ls_goodness_of_fit_ref 1.009
_refine_ls_hydrogen_treatment constr
_refine_ls_matrix_type full
_refine_ls_number_parameters 309
_refine_ls_number_reflns 4728
_refine_ls_number_restraints 1
_refine_ls_restrained_S_all 1.009
_refine_ls_R_factor_all 0.0551
_refine_ls_R_factor_gt 0.0309
_refine_ls_shift/su_max 0.001
_refine_ls_shift/su_mean 0.000
_refine_ls_structure_factor_coef Fsqd
_refine_ls_weighting_details 'w=1/[\s^2^(Fo^2^)+(0.0217P)^2^+0.3933P] where P=(Fo^2^+2Fc^2^)/3'
_refine_ls_weighting_scheme calc
_refine_ls_wR_factor_gt 0.0567
_refine_ls_wR_factor_ref 0.0640
_reflns_Friedel_coverage 0.888
_reflns_Friedel_fraction_full 1.000
_reflns_Friedel_fraction_max 0.999
_reflns_number_gt 3600
_reflns_number_total 4728
_reflns_threshold_expression 'I > 2\s(I)'
_cod_data_source_file d3dt03768a2.cif
_cod_data_source_block am180722_0ma
_cod_depositor_comments 'Adding full bibliography for 7714674--7714686.cif.'
_cod_original_cell_volume 2442.7(14)
_cod_original_sg_symbol_H-M Pca21
_cod_database_code 7714674
_shelx_shelxl_version_number 2018/3
_shelx_space_group_comment
;
The symmetry employed for this shelxl refinement is uniquely defined
by the following loop, which should always be used as a source of
symmetry information in preference to the above space-group names.
They are only intended as comments.
;
_shelx_estimated_absorpt_t_max 0.824
_shelx_estimated_absorpt_t_min 0.791
_olex2_refinement_description
;
1. Twinned data refinement
 Scales: 0.990(15)
 0.010(15)
2. Fixed Uiso
 At 1.2 times of:
  All C(H) groups, All C(H,H) groups
 At 1.5 times of:
  All C(H,H,H) groups
3.a Secondary CH2 refined with riding coordinates:
 C1(H1A,H1B), C7(H7A,H7B), C13(H13A,H13B)
3.b Aromatic/amide H refined with riding coordinates:
 C3(H3), C4(H4), C5(H5), C6(H6), C9(H9), C10(H10), C11(H11), C12(H12),
 C15(H15), C17(H17), C21(H21), C23(H23), C24(H24), C25(H25), C26(H26), C27(H27)
3.c Idealised Me refined as rotating group:
 C20(H20A,H20B,H20C)
;
_olex2_submission_special_instructions 'No special instructions were received'

loop_
_space_group_symop_operation_xyz
'x, y, z'
'-x, -y, z+1/2'
'x+1/2, -y, z'
'-x+1/2, y, z+1/2'

loop_
_atom_site_label
_atom_site_type_symbol
_atom_site_fract_x
_atom_site_fract_y
_atom_site_fract_z
_atom_site_U_iso_or_equiv
_atom_site_adp_type
_atom_site_occupancy
_atom_site_site_symmetry_order
_atom_site_calc_flag
_atom_site_refinement_flags_posn
_atom_site_refinement_flags_adp
_atom_site_refinement_flags_occupancy
_atom_site_disorder_assembly
_atom_site_disorder_group
Zn1 Zn 0.37131(2) 0.77061(3) 0.51380(6) 0.04150(13) Uani 1 1 d . . . . .
S1 S 0.43950(6) 0.91432(9) 0.59780(12) 0.0533(3) Uani 1 1 d . . . . .
O1 O 0.37760(14) 0.6623(2) 0.6494(3) 0.0452(7) Uani 1 1 d . . . . .
O2 O 0.4868(2) 0.4882(3) 0.9060(4) 0.0835(12) Uani 1 1 d . . . . .
N1 N 0.30059(18) 0.6466(3) 0.4110(3) 0.0417(8) Uani 1 1 d . . . . .
N2 N 0.4174(2) 0.7477(3) 0.3316(3) 0.0469(9) Uani 1 1 d . . . . .
N3 N 0.27284(16) 0.8533(2) 0.5043(4) 0.0469(8) Uani 1 1 d . . . . .
C1 C 0.3462(3) 0.5832(4) 0.3260(4) 0.0468(12) Uani 1 1 d . . . . .
H1A H 0.317987 0.547010 0.261935 0.056 Uiso 1 1 calc R . . . .
H1B H 0.370799 0.526700 0.373551 0.056 Uiso 1 1 calc R . . . .
C2 C 0.3984(2) 0.6585(3) 0.2639(4) 0.0419(10) Uani 1 1 d . . . . .
C3 C 0.4277(2) 0.6374(4) 0.1472(4) 0.0514(12) Uani 1 1 d . . . . .
H3 H 0.414825 0.574332 0.102825 0.062 Uiso 1 1 calc R . . . .
C4 C 0.4756(3) 0.7089(4) 0.0965(5) 0.0624(13) Uani 1 1 d . . . . .
H4 H 0.495577 0.694843 0.017983 0.075 Uiso 1 1 calc R . . . .
C5 C 0.4936(3) 0.8019(4) 0.1636(5) 0.0629(14) Uani 1 1 d . . . . .
H5 H 0.525023 0.852895 0.130172 0.075 Uiso 1 1 calc R . . . .
C6 C 0.4644(3) 0.8181(4) 0.2805(5) 0.0567(13) Uani 1 1 d . . . . .
H6 H 0.477542 0.880140 0.326561 0.068 Uiso 1 1 calc R . . . .
C7 C 0.2514(3) 0.7177(4) 0.3415(4) 0.0530(12) Uani 1 1 d . . . . .
H7A H 0.211458 0.674034 0.314245 0.064 Uiso 1 1 calc R . . . .
H7B H 0.274459 0.746347 0.266685 0.064 Uiso 1 1 calc R . . . .
C8 C 0.2258(2) 0.8128(4) 0.4213(5) 0.0487(12) Uani 1 1 d . . . . .
C9 C 0.1596(3) 0.8567(4) 0.4094(5) 0.0597(13) Uani 1 1 d . . . . .
H9 H 0.128085 0.827915 0.351033 0.072 Uiso 1 1 calc R . . . .
C10 C 0.1407(3) 0.9445(4) 0.4860(6) 0.0717(17) Uani 1 1 d . . . . .
H10 H 0.096199 0.975621 0.479038 0.086 Uiso 1 1 calc R . . . .
C11 C 0.1875(3) 0.9852(4) 0.5714(6) 0.0694(16) Uani 1 1 d . . . . .
H11 H 0.175286 1.043463 0.624152 0.083 Uiso 1 1 calc R . . . .
C12 C 0.2534(3) 0.9383(3) 0.5782(5) 0.0581(13) Uani 1 1 d . . . . .
H12 H 0.285607 0.966523 0.635848 0.070 Uiso 1 1 calc R . . . .
C13 C 0.2618(2) 0.5755(3) 0.5014(5) 0.0489(10) Uani 1 1 d . . . . .
H13A H 0.231263 0.526584 0.453858 0.059 Uiso 1 1 calc R . . . .
H13B H 0.232133 0.622029 0.553478 0.059 Uiso 1 1 calc R . . . .
C14 C 0.3071(2) 0.5073(3) 0.5856(5) 0.0448(11) Uani 1 1 d . . . . .
C15 C 0.2922(2) 0.3960(4) 0.6032(5) 0.0606(14) Uani 1 1 d . . . . .
H15 H 0.257434 0.363801 0.553696 0.073 Uiso 1 1 calc R . . . .
C16 C 0.3272(3) 0.3298(4) 0.6921(6) 0.0682(16) Uani 1 1 d . . . . .
C17 C 0.3787(3) 0.3793(4) 0.7624(6) 0.0651(15) Uani 1 1 d . . . . .
H17 H 0.402081 0.337444 0.822842 0.078 Uiso 1 1 calc R . . . .
C18 C 0.3975(2) 0.4893(3) 0.7473(4) 0.0487(12) Uani 1 1 d . . . . .
C19 C 0.3619(2) 0.5571(4) 0.6584(4) 0.0417(11) Uani 1 1 d . . . . .
C20 C 0.3096(3) 0.2080(4) 0.7071(8) 0.109(2) Uani 1 1 d . . . . .
H20A H 0.351265 0.164749 0.694205 0.164 Uiso 1 1 calc GR . . . .
H20B H 0.274794 0.187434 0.645973 0.164 Uiso 1 1 calc GR . . . .
H20C H 0.291815 0.194982 0.790602 0.164 Uiso 1 1 calc GR . . . .
C21 C 0.4543(3) 0.5362(4) 0.8222(5) 0.0628(14) Uani 1 1 d . . . . .
H21 H 0.467134 0.608773 0.805081 0.075 Uiso 1 1 calc R . . . .
C22 C 0.5105(2) 0.8413(3) 0.6663(4) 0.0461(11) Uani 1 1 d . . . . .
C23 C 0.5437(2) 0.7540(4) 0.6069(5) 0.0601(13) Uani 1 1 d . . . . .
H23 H 0.527923 0.731291 0.527955 0.072 Uiso 1 1 calc R . . . .
C24 C 0.5997(3) 0.6995(4) 0.6616(6) 0.0740(16) Uani 1 1 d . . . . .
H24 H 0.620632 0.640860 0.619275 0.089 Uiso 1 1 calc R . . . .
C25 C 0.6244(3) 0.7308(5) 0.7764(7) 0.0763(17) Uani 1 1 d . . . . .
H25 H 0.662175 0.694043 0.812845 0.092 Uiso 1 1 calc R . . . .
C26 C 0.5928(3) 0.8173(5) 0.8380(5) 0.0685(15) Uani 1 1 d . . . . .
H26 H 0.609543 0.839620 0.916496 0.082 Uiso 1 1 calc R . . . .
C27 C 0.5366(3) 0.8713(4) 0.7845(5) 0.0562(13) Uani 1 1 d . . . . .
H27 H 0.515477 0.929105 0.828235 0.067 Uiso 1 1 calc R . . . .

loop_
_atom_site_aniso_label
_atom_site_aniso_U_11
_atom_site_aniso_U_22
_atom_site_aniso_U_33
_atom_site_aniso_U_23
_atom_site_aniso_U_13
_atom_site_aniso_U_12
Zn1 0.0436(2) 0.0337(2) 0.0472(2) -0.0036(3) -0.0035(3) -0.0034(2)
S1 0.0549(7) 0.0342(6) 0.0710(8) -0.0068(6) -0.0105(7) -0.0052(5)
O1 0.0538(19) 0.0355(17) 0.0462(17) -0.0038(13) -0.0024(16) -0.0056(14)
O2 0.099(3) 0.086(3) 0.065(2) 0.004(2) -0.015(2) 0.029(2)
N1 0.042(2) 0.038(2) 0.045(2) -0.0054(17) -0.0023(18) -0.0011(17)
N2 0.052(2) 0.039(2) 0.050(2) 0.0007(17) -0.0016(19) -0.0059(17)
N3 0.047(2) 0.0387(18) 0.055(2) -0.005(2) -0.004(3) 0.0022(15)
C1 0.048(3) 0.043(3) 0.049(3) -0.010(2) 0.001(2) -0.004(2)
C2 0.043(3) 0.037(2) 0.045(3) -0.002(2) -0.001(2) 0.000(2)
C3 0.056(3) 0.047(3) 0.051(3) -0.004(2) 0.000(3) -0.008(2)
C4 0.067(4) 0.068(3) 0.052(3) 0.004(3) 0.006(3) -0.004(3)
C5 0.065(3) 0.057(3) 0.066(4) 0.015(3) 0.007(3) -0.014(3)
C6 0.065(3) 0.042(3) 0.063(3) 0.001(2) 0.000(3) -0.013(3)
C7 0.050(3) 0.057(3) 0.053(3) -0.005(2) -0.009(2) 0.002(2)
C8 0.043(3) 0.046(3) 0.057(3) 0.000(2) -0.007(2) -0.001(2)
C9 0.049(3) 0.059(3) 0.071(3) 0.000(3) -0.013(3) 0.000(3)
C10 0.054(3) 0.063(3) 0.099(5) -0.005(3) -0.007(3) 0.013(3)
C11 0.061(4) 0.052(3) 0.095(4) -0.017(3) -0.004(3) 0.012(3)
C12 0.057(3) 0.043(3) 0.074(4) -0.010(3) -0.007(3) 0.001(2)
C13 0.042(2) 0.048(2) 0.056(3) -0.008(3) 0.005(3) -0.0117(19)
C14 0.041(3) 0.038(2) 0.056(3) -0.003(2) 0.016(2) -0.003(2)
C15 0.053(3) 0.043(3) 0.085(4) -0.009(3) 0.021(3) -0.010(2)
C16 0.070(4) 0.035(3) 0.100(5) 0.011(3) 0.028(3) 0.006(3)
C17 0.070(4) 0.051(3) 0.074(4) 0.010(3) 0.016(3) 0.018(3)
C18 0.053(3) 0.041(3) 0.053(3) 0.003(2) 0.013(2) 0.009(2)
C19 0.045(3) 0.039(3) 0.041(3) -0.001(2) 0.013(2) 0.001(2)
C20 0.099(5) 0.041(3) 0.188(8) 0.019(4) 0.027(5) -0.006(3)
C21 0.072(4) 0.062(3) 0.054(3) 0.000(3) 0.000(3) 0.015(3)
C22 0.044(3) 0.039(3) 0.055(3) -0.002(2) 0.001(2) -0.011(2)
C23 0.052(3) 0.061(3) 0.068(3) -0.016(3) -0.001(3) -0.002(2)
C24 0.052(3) 0.067(4) 0.103(5) -0.005(3) 0.001(3) 0.011(3)
C25 0.054(4) 0.075(4) 0.100(5) 0.024(4) -0.014(4) -0.003(3)
C26 0.065(4) 0.083(4) 0.058(3) 0.007(3) -0.014(3) -0.015(3)
C27 0.056(3) 0.052(3) 0.061(3) -0.005(2) 0.000(3) -0.011(3)

loop_
_atom_type_symbol
_atom_type_description
_atom_type_scat_dispersion_real
_atom_type_scat_dispersion_imag
_atom_type_scat_source
C C 0.0033 0.0016 'International Tables Vol C Tables 4.2.6.8 and 6.1.1.4'
H H 0.0000 0.0000 'International Tables Vol C Tables 4.2.6.8 and 6.1.1.4'
N N 0.0061 0.0033 'International Tables Vol C Tables 4.2.6.8 and 6.1.1.4'
O O 0.0106 0.0060 'International Tables Vol C Tables 4.2.6.8 and 6.1.1.4'
S S 0.1246 0.1234 'International Tables Vol C Tables 4.2.6.8 and 6.1.1.4'
Zn Zn 0.2839 1.4301 'International Tables Vol C Tables 4.2.6.8 and 6.1.1.4'

loop_
_geom_angle_atom_site_label_1
_geom_angle_atom_site_label_2
_geom_angle_atom_site_label_3
_geom_angle
_geom_angle_site_symmetry_1
_geom_angle_site_symmetry_3
_geom_angle_publ_flag
O1 Zn1 S1 100.74(9) . . ?
O1 Zn1 N1 86.83(12) . . ?
O1 Zn1 N2 123.53(12) . . ?
O1 Zn1 N3 113.94(14) . . ?
N1 Zn1 S1 172.34(10) . . ?
N2 Zn1 S1 102.18(10) . . ?
N2 Zn1 N1 74.20(13) . . ?
N3 Zn1 S1 98.99(10) . . ?
N3 Zn1 N1 76.60(13) . . ?
N3 Zn1 N2 112.35(16) . . ?
C22 S1 Zn1 101.97(15) . . ?
C19 O1 Zn1 133.9(3) . . ?
C1 N1 Zn1 106.6(3) . . ?
C1 N1 C7 112.2(4) . . ?
C1 N1 C13 112.7(3) . . ?
C7 N1 Zn1 103.2(2) . . ?
C7 N1 C13 110.2(4) . . ?
C13 N1 Zn1 111.5(3) . . ?
C2 N2 Zn1 118.3(3) . . ?
C2 N2 C6 118.2(4) . . ?
C6 N2 Zn1 123.5(3) . . ?
C8 N3 Zn1 116.4(3) . . ?
C12 N3 Zn1 125.1(3) . . ?
C12 N3 C8 118.4(4) . . ?
N1 C1 H1A 109.7 . . ?
N1 C1 H1B 109.7 . . ?
N1 C1 C2 110.0(4) . . ?
H1A C1 H1B 108.2 . . ?
C2 C1 H1A 109.7 . . ?
C2 C1 H1B 109.7 . . ?
N2 C2 C1 115.7(4) . . ?
N2 C2 C3 121.2(4) . . ?
C3 C2 C1 123.1(4) . . ?
C2 C3 H3 119.9 . . ?
C4 C3 C2 120.2(4) . . ?
C4 C3 H3 119.9 . . ?
C3 C4 H4 120.6 . . ?
C3 C4 C5 118.9(5) . . ?
C5 C4 H4 120.6 . . ?
C4 C5 H5 120.6 . . ?
C6 C5 C4 118.8(5) . . ?
C6 C5 H5 120.6 . . ?
N2 C6 C5 122.7(5) . . ?
N2 C6 H6 118.7 . . ?
C5 C6 H6 118.7 . . ?
N1 C7 H7A 109.2 . . ?
N1 C7 H7B 109.2 . . ?
N1 C7 C8 111.9(4) . . ?
H7A C7 H7B 107.9 . . ?
C8 C7 H7A 109.2 . . ?
C8 C7 H7B 109.2 . . ?
N3 C8 C7 115.4(4) . . ?
N3 C8 C9 121.9(4) . . ?
C9 C8 C7 122.7(4) . . ?
C8 C9 H9 120.6 . . ?
C8 C9 C10 118.9(5) . . ?
C10 C9 H9 120.6 . . ?
C9 C10 H10 120.2 . . ?
C11 C10 C9 119.7(5) . . ?
C11 C10 H10 120.2 . . ?
C10 C11 H11 120.6 . . ?
C10 C11 C12 118.8(5) . . ?
C12 C11 H11 120.6 . . ?
N3 C12 C11 122.3(5) . . ?
N3 C12 H12 118.8 . . ?
C11 C12 H12 118.8 . . ?
N1 C13 H13A 108.6 . . ?
N1 C13 H13B 108.6 . . ?
N1 C13 C14 114.7(3) . . ?
H13A C13 H13B 107.6 . . ?
C14 C13 H13A 108.6 . . ?
C14 C13 H13B 108.6 . . ?
C15 C14 C13 119.9(4) . . ?
C15 C14 C19 119.1(5) . . ?
C19 C14 C13 120.7(4) . . ?
C14 C15 H15 118.5 . . ?
C14 C15 C16 123.1(5) . . ?
C16 C15 H15 118.5 . . ?
C15 C16 C20 121.3(6) . . ?
C17 C16 C15 117.0(5) . . ?
C17 C16 C20 121.7(5) . . ?
C16 C17 H17 118.6 . . ?
C16 C17 C18 122.8(5) . . ?
C18 C17 H17 118.6 . . ?
C17 C18 C19 120.5(5) . . ?
C17 C18 C21 120.2(5) . . ?
C19 C18 C21 119.3(4) . . ?
O1 C19 C14 122.4(4) . . ?
O1 C19 C18 120.1(4) . . ?
C18 C19 C14 117.4(4) . . ?
C16 C20 H20A 109.5 . . ?
C16 C20 H20B 109.5 . . ?
C16 C20 H20C 109.5 . . ?
H20A C20 H20B 109.5 . . ?
H20A C20 H20C 109.5 . . ?
H20B C20 H20C 109.5 . . ?
O2 C21 C18 125.6(5) . . ?
O2 C21 H21 117.2 . . ?
C18 C21 H21 117.2 . . ?
C23 C22 S1 123.0(4) . . ?
C23 C22 C27 116.4(5) . . ?
C27 C22 S1 120.6(4) . . ?
C22 C23 H23 119.1 . . ?
C24 C23 C22 121.9(5) . . ?
C24 C23 H23 119.1 . . ?
C23 C24 H24 119.7 . . ?
C25 C24 C23 120.7(6) . . ?
C25 C24 H24 119.7 . . ?
C24 C25 H25 120.5 . . ?
C24 C25 C26 119.1(5) . . ?
C26 C25 H25 120.5 . . ?
C25 C26 H26 119.7 . . ?
C25 C26 C27 120.5(5) . . ?
C27 C26 H26 119.7 . . ?
C22 C27 H27 119.3 . . ?
C26 C27 C22 121.5(5) . . ?
C26 C27 H27 119.3 . . ?

loop_
_geom_bond_atom_site_label_1
_geom_bond_atom_site_label_2
_geom_bond_distance
_geom_bond_site_symmetry_2
_geom_bond_publ_flag
Zn1 S1 2.3471(13) . ?
Zn1 O1 1.948(3) . ?
Zn1 N1 2.292(3) . ?
Zn1 N2 2.137(4) . ?
Zn1 N3 2.129(3) . ?
S1 C22 1.771(5) . ?
O1 C19 1.312(5) . ?
O2 C21 1.228(6) . ?
N1 C1 1.468(5) . ?
N1 C7 1.470(5) . ?
N1 C13 1.485(5) . ?
N2 C2 1.345(5) . ?
N2 C6 1.349(6) . ?
N3 C8 1.347(6) . ?
N3 C12 1.345(5) . ?
C1 H1A 0.9700 . ?
C1 H1B 0.9700 . ?
C1 C2 1.501(6) . ?
C2 C3 1.380(6) . ?
C3 H3 0.9300 . ?
C3 C4 1.367(6) . ?
C4 H4 0.9300 . ?
C4 C5 1.376(7) . ?
C5 H5 0.9300 . ?
C5 C6 1.372(7) . ?
C6 H6 0.9300 . ?
C7 H7A 0.9700 . ?
C7 H7B 0.9700 . ?
C7 C8 1.509(6) . ?
C8 C9 1.374(6) . ?
C9 H9 0.9300 . ?
C9 C10 1.385(7) . ?
C10 H10 0.9300 . ?
C10 C11 1.362(7) . ?
C11 H11 0.9300 . ?
C11 C12 1.380(7) . ?
C12 H12 0.9300 . ?
C13 H13A 0.9700 . ?
C13 H13B 0.9700 . ?
C13 C14 1.492(6) . ?
C14 C15 1.390(6) . ?
C14 C19 1.432(6) . ?
C15 H15 0.9300 . ?
C15 C16 1.404(7) . ?
C16 C17 1.369(8) . ?
C16 C20 1.522(7) . ?
C17 H17 0.9300 . ?
C17 C18 1.390(6) . ?
C18 C19 1.421(6) . ?
C18 C21 1.457(7) . ?
C20 H20A 0.9600 . ?
C20 H20B 0.9600 . ?
C20 H20C 0.9600 . ?
C21 H21 0.9300 . ?
C22 C23 1.385(6) . ?
C22 C27 1.395(6) . ?
C23 H23 0.9300 . ?
C23 C24 1.380(7) . ?
C24 H24 0.9300 . ?
C24 C25 1.357(8) . ?
C25 H25 0.9300 . ?
C25 C26 1.374(8) . ?
C26 H26 0.9300 . ?
C26 C27 1.377(7) . ?
C27 H27 0.9300 . ?

loop_
_geom_torsion_atom_site_label_1
_geom_torsion_atom_site_label_2
_geom_torsion_atom_site_label_3
_geom_torsion_atom_site_label_4
_geom_torsion
_geom_torsion_site_symmetry_1
_geom_torsion_site_symmetry_2
_geom_torsion_site_symmetry_3
_geom_torsion_site_symmetry_4
_geom_torsion_publ_flag
Zn1 S1 C22 C23 43.1(4) . . . . ?
Zn1 S1 C22 C27 -137.9(3) . . . . ?
Zn1 O1 C19 C14 -29.5(6) . . . . ?
Zn1 O1 C19 C18 153.7(3) . . . . ?
Zn1 N1 C1 C2 -41.2(4) . . . . ?
Zn1 N1 C7 C8 -42.9(4) . . . . ?
Zn1 N1 C13 C14 -60.6(4) . . . . ?
Zn1 N2 C2 C1 -0.4(5) . . . . ?
Zn1 N2 C2 C3 -178.2(3) . . . . ?
Zn1 N2 C6 C5 179.8(4) . . . . ?
Zn1 N3 C8 C7 -3.1(5) . . . . ?
Zn1 N3 C8 C9 177.8(4) . . . . ?
Zn1 N3 C12 C11 -176.9(4) . . . . ?
S1 C22 C23 C24 179.0(4) . . . . ?
S1 C22 C27 C26 -178.4(4) . . . . ?
N1 C1 C2 N2 29.7(6) . . . . ?
N1 C1 C2 C3 -152.5(4) . . . . ?
N1 C7 C8 N3 33.8(6) . . . . ?
N1 C7 C8 C9 -147.2(5) . . . . ?
N1 C13 C14 C15 -133.5(4) . . . . ?
N1 C13 C14 C19 52.5(6) . . . . ?
N2 C2 C3 C4 -1.7(7) . . . . ?
N3 C8 C9 C10 -0.5(8) . . . . ?
C1 N1 C7 C8 -157.3(4) . . . . ?
C1 N1 C13 C14 59.3(5) . . . . ?
C1 C2 C3 C4 -179.3(4) . . . . ?
C2 N2 C6 C5 -0.4(7) . . . . ?
C2 C3 C4 C5 -0.3(7) . . . . ?
C3 C4 C5 C6 1.8(8) . . . . ?
C4 C5 C6 N2 -1.5(8) . . . . ?
C6 N2 C2 C1 179.8(4) . . . . ?
C6 N2 C2 C3 1.9(6) . . . . ?
C7 N1 C1 C2 71.1(5) . . . . ?
C7 N1 C13 C14 -174.6(4) . . . . ?
C7 C8 C9 C10 -179.5(5) . . . . ?
C8 N3 C12 C11 -0.2(7) . . . . ?
C8 C9 C10 C11 -0.3(8) . . . . ?
C9 C10 C11 C12 0.9(8) . . . . ?
C10 C11 C12 N3 -0.7(8) . . . . ?
C12 N3 C8 C7 179.9(4) . . . . ?
C12 N3 C8 C9 0.8(7) . . . . ?
C13 N1 C1 C2 -163.9(4) . . . . ?
C13 N1 C7 C8 76.3(5) . . . . ?
C13 C14 C15 C16 -172.2(5) . . . . ?
C13 C14 C19 O1 -4.0(6) . . . . ?
C13 C14 C19 C18 172.9(4) . . . . ?
C14 C15 C16 C17 -0.8(7) . . . . ?
C14 C15 C16 C20 -179.4(5) . . . . ?
C15 C14 C19 O1 -178.1(4) . . . . ?
C15 C14 C19 C18 -1.2(6) . . . . ?
C15 C16 C17 C18 -1.0(8) . . . . ?
C16 C17 C18 C19 1.7(7) . . . . ?
C16 C17 C18 C21 -178.0(5) . . . . ?
C17 C18 C19 O1 176.5(4) . . . . ?
C17 C18 C19 C14 -0.5(6) . . . . ?
C17 C18 C21 O2 -4.0(8) . . . . ?
C19 C14 C15 C16 1.9(7) . . . . ?
C19 C18 C21 O2 176.3(5) . . . . ?
C20 C16 C17 C18 177.6(5) . . . . ?
C21 C18 C19 O1 -3.9(6) . . . . ?
C21 C18 C19 C14 179.2(4) . . . . ?
C22 C23 C24 C25 -0.4(8) . . . . ?
C23 C22 C27 C26 0.7(7) . . . . ?
C23 C24 C25 C26 0.2(9) . . . . ?
C24 C25 C26 C27 0.4(9) . . . . ?
C25 C26 C27 C22 -0.9(8) . . . . ?
C27 C22 C23 C24 -0.1(7) . . . . ?

loop_
_twin_individual_id
_twin_individual_mass_fraction_refined
1 0.990(15)
2 0.010(15)
